data_7235842
loop_
_publ_author_name
'Gao, Song'
'Fan, Rui Qing'
'Wang, Xin Ming'
'Qiang, Liang Sheng'
'Wei, Li Guo'
'Wang, Ping'
'Zhang, Hui Jie'
'Yang, Yu Lin'
'Wang, Yu Lei'

_publ_section_title
;
 An insight into the controllable synthesis of Cd(ii) complexes with a new
 multifunctional ligand and its application in dye-sensitized solar cells
 and luminescence properties
;
_journal_issue 11
_journal_name_full 'Journal of Materials Chemistry A'
_journal_page_first 6053
_journal_paper_doi 10.1039/C4TA06671E
_journal_volume 3
_journal_year 2015
_chemical_formula_sum 'C40 H40 Cd N18 O10'
_chemical_formula_weight 1045.31
_space_group_IT_number 1
_space_group_name_Hall 'P 1'
_space_group_name_H-M_alt 'P 1'
_symmetry_cell_setting triclinic
_symmetry_space_group_name_Hall 'P 1'
_symmetry_space_group_name_H-M 'P 1'
_atom_sites_solution_hydrogens geom
_atom_sites_solution_primary direct
_atom_sites_solution_secondary difmap
_audit_creation_method SHELXL-97
_audit_update_record
;
2014-10-13 deposited with the CCDC.
2015-01-30 downloaded from the CCDC.
;
_cell_angle_alpha 97.35(3)
_cell_angle_beta 98.03(3)
_cell_angle_gamma 119.78(3)
_cell_formula_units_Z 1
_cell_length_a 9.1017(18)
_cell_length_b 9.1163(18)
_cell_length_c 16.216(3)
_cell_measurement_reflns_used 11151
_cell_measurement_temperature 293(2)
_cell_measurement_theta_max 27.48
_cell_measurement_theta_min 3.21
_cell_volume 1125.5(6)
_computing_cell_refinement 'Bruker SMART'
_computing_data_collection 'Bruker SMART'
_computing_data_reduction 'Bruker SAINT'
_computing_molecular_graphics SHELXP-97
_computing_publication_material SHELXTL
_computing_structure_refinement 'SHELXL-97 (Sheldrick, 1997)'
_computing_structure_solution 'SHELXS-97 (Sheldrick, 1997)'
_diffrn_ambient_temperature 293(2)
_diffrn_measured_fraction_theta_full 0.997
_diffrn_measured_fraction_theta_max 0.990
_diffrn_measurement_device_type 'Bruker Smart APEX CCD area detector'
_diffrn_measurement_method 'phi and omega scans'
_diffrn_radiation_monochromator graphite
_diffrn_radiation_source 'fine-focus sealed tube'
_diffrn_radiation_type MoK\a
_diffrn_radiation_wavelength 0.71073
_diffrn_reflns_av_R_equivalents 0.0245
_diffrn_reflns_av_sigmaI/netI 0.0357
_diffrn_reflns_limit_h_max 11
_diffrn_reflns_limit_h_min -11
_diffrn_reflns_limit_k_max 11
_diffrn_reflns_limit_k_min -11
_diffrn_reflns_limit_l_max 21
_diffrn_reflns_limit_l_min -21
_diffrn_reflns_number 11151
_diffrn_reflns_theta_full 25.00
_diffrn_reflns_theta_max 27.48
_diffrn_reflns_theta_min 3.21
_diffrn_standards_decay_% 0
_diffrn_standards_interval_count 0
_diffrn_standards_interval_time 0
_diffrn_standards_number 0
_exptl_absorpt_coefficient_mu 0.564
_exptl_absorpt_correction_T_max 0.864
_exptl_absorpt_correction_T_min 0.816
_exptl_absorpt_correction_type multi-scan
_exptl_absorpt_process_details SADABS
_exptl_crystal_colour colorless
_exptl_crystal_density_diffrn 1.542
_exptl_crystal_density_method 'not measured'
_exptl_crystal_description block
_exptl_crystal_F_000 534
_exptl_crystal_size_max 0.40
_exptl_crystal_size_mid 0.30
_exptl_crystal_size_min 0.26
_refine_diff_density_max 0.941
_refine_diff_density_min -0.454
_refine_diff_density_rms 0.091
_refine_ls_abs_structure_details 'Flack H D (1983), Acta Cryst. A39, 876-881'
_refine_ls_abs_structure_Flack 0.00
_refine_ls_extinction_method none
_refine_ls_goodness_of_fit_ref 1.113
_refine_ls_hydrogen_treatment mixed
_refine_ls_matrix_type full
_refine_ls_number_parameters 622
_refine_ls_number_reflns 8443
_refine_ls_number_restraints 3
_refine_ls_restrained_S_all 1.113
_refine_ls_R_factor_all 0.0365
_refine_ls_R_factor_gt 0.0345
_refine_ls_shift/su_max 0.070
_refine_ls_shift/su_mean 0.012
_refine_ls_structure_factor_coef Fsqd
_refine_ls_weighting_details 'calc w=1/[\s^2^(Fo^2^)+(0.0618P)^2^+0.0715P] where P=(Fo^2^+2Fc^2^)/3'
_refine_ls_weighting_scheme calc
_refine_ls_wR_factor_gt 0.0914
_refine_ls_wR_factor_ref 0.0936
_reflns_number_gt 8022
_reflns_number_total 10328
_reflns_threshold_expression >2sigma(I)
_cod_data_source_file c4ta06671e2.cif
_cod_data_source_block g
_cod_depositor_comments
;
The following automatic conversions were performed:

data item '_symmetry_cell_setting' value 'Triclinic' was changed to
'triclinic' in accordance with the
/home/saulius/struct/COD-crude-data/automatic-downloads/DataCite-retrospective/RSC/depositions/lib/dictionaries/cif_core.dic
dictionary named 'cif_core.dic' version 2.4.2 last updated on
2011-04-26.

Automatic conversion script
Id: cif_fix_values 6909 2019-04-08 15:41:33Z antanas 
;
_cod_original_cell_volume 1125.4(4)
_cod_database_code 7235842

loop_
_symmetry_equiv_pos_as_xyz
'x, y, z'

loop_
_atom_site_label
_atom_site_type_symbol
_atom_site_fract_x
_atom_site_fract_y
_atom_site_fract_z
_atom_site_U_iso_or_equiv
_atom_site_adp_type
_atom_site_occupancy
_atom_site_symmetry_multiplicity
_atom_site_calc_flag
_atom_site_refinement_flags
Cd1 Cd 0.65402(12) 0.94726(10) 0.01514(5) 0.02789(7) Uani 1 1 d .
O1 O 0.5840(12) 0.9950(8) -0.1159(4) 0.0476(17) Uani 1 1 d .
H1B H 0.6719 1.0513 -0.1363 0.057 Uiso 1 1 d R
H1C H 0.5227 1.0412 -0.1170 0.057 Uiso 1 1 d R
O2 O 0.7215(12) 0.9044(10) 0.1535(4) 0.0564(19) Uani 1 1 d .
H2A H 0.7954 0.8732 0.1545 0.085 Uiso 1 1 d R
H2C H 0.6293 0.8254 0.1639 0.085 Uiso 1 1 d R
O3 O 0.7056(13) 0.5713(13) 0.1234(6) 0.083(3) Uani 1 1 d .
O4 O 0.7387(12) 0.4058(9) 0.1897(4) 0.0574(16) Uani 1 1 d .
O5 O 0.7775(17) 0.6573(15) 0.2570(7) 0.129(4) Uani 1 1 d .
O6 O 0.522(2) 0.2553(17) 0.7654(5) 0.116(4) Uani 1 1 d .
O7 O 0.5966(15) 0.3008(11) 0.8992(5) 0.069(2) Uani 1 1 d .
O8 O 0.5623(13) 0.4722(11) 0.8286(6) 0.097(3) Uani 1 1 d .
N1 N 0.8406(12) 0.8808(10) -0.0345(5) 0.0345(16) Uani 1 1 d .
N2 N 1.0103(13) 0.7699(10) -0.0710(5) 0.043(2) Uani 1 1 d .
N3 N 1.0235(10) 0.8937(10) -0.1112(4) 0.0297(15) Uani 1 1 d .
N4 N 0.8612(17) 0.3144(15) -0.5429(5) 0.075(3) Uani 1 1 d .
N5 N 0.8879(11) 1.2283(10) 0.0630(5) 0.0359(17) Uani 1 1 d .
N6 N 1.0888(13) 1.5211(12) 0.1017(6) 0.047(2) Uani 1 1 d .
N7 N 1.1483(11) 1.4343(10) 0.1434(5) 0.0362(17) Uani 1 1 d .
N8 N 1.4112(16) 2.0855(15) 0.5551(7) 0.086(4) Uani 1 1 d .
N9 N 0.4608(11) 1.0176(10) 0.0657(5) 0.0309(15) Uani 1 1 d .
N10 N 0.3071(13) 1.1262(12) 0.1015(5) 0.046(2) Uani 1 1 d .
N11 N 0.2887(12) 1.0040(10) 0.1490(5) 0.0346(17) Uani 1 1 d .
N12 N 0.4462(15) 1.5889(13) 0.5684(7) 0.071(3) Uani 1 1 d .
N13 N 0.4139(9) 0.6628(8) -0.0344(5) 0.0312(15) Uani 1 1 d .
N14 N 0.2204(12) 0.3805(10) -0.0694(5) 0.0371(19) Uani 1 1 d .
N15 N 0.1617(11) 0.4693(10) -0.1115(5) 0.0321(16) Uani 1 1 d .
N16 N -0.1040(16) -0.1921(14) -0.5283(5) 0.087(4) Uani 1 1 d .
N17 N 0.7435(10) 0.5463(11) 0.1961(5) 0.049(2) Uani 1 1 d .
N18 N 0.5642(8) 0.3454(6) 0.8358(4) 0.0326(16) Uani 1 1 d .
C1 C 0.9037(14) 0.7650(12) -0.0220(6) 0.0349(18) Uani 1 1 d .
H1A H 0.8721 0.6941 0.0167 0.042 Uiso 1 1 calc R
C2 C 0.9291(11) 0.9545(10) -0.0950(5) 0.0300(16) Uani 1 1 d .
H2 H 0.9207 1.0370 -0.1202 0.036 Uiso 1 1 calc R
C3 C 1.1281(14) 0.9405(12) -0.1755(6) 0.042(2) Uani 1 1 d .
H3A H 1.2471 0.9791 -0.1482 0.051 Uiso 1 1 calc R
H3B H 1.1291 1.0384 -0.1936 0.051 Uiso 1 1 calc R
C4 C 1.0667(14) 0.7943(11) -0.2571(6) 0.036(2) Uani 1 1 d .
C5 C 0.8957(14) 0.6651(13) -0.2812(5) 0.046(2) Uani 1 1 d .
H5 H 0.8171 0.6660 -0.2504 0.056 Uiso 1 1 calc R
C6 C 0.8400(17) 0.5319(17) -0.3524(7) 0.059(3) Uani 1 1 d .
H6 H 0.7268 0.4363 -0.3663 0.070 Uiso 1 1 calc R
C7 C 0.9556(15) 0.5434(13) -0.4028(5) 0.045(2) Uani 1 1 d .
C8 C 0.9044(16) 0.4101(16) -0.4773(8) 0.071(3) Uani 1 1 d .
C9 C 1.1215(16) 0.6696(15) -0.3783(6) 0.055(3) Uani 1 1 d .
H9 H 1.2001 0.6696 -0.4094 0.066 Uiso 1 1 calc R
C10 C 1.1794(13) 0.8032(13) -0.3058(5) 0.045(2) Uani 1 1 d .
H10 H 1.2937 0.8969 -0.2912 0.054 Uiso 1 1 calc R
C11 C 1.0339(11) 1.2641(11) 0.1220(5) 0.0321(18) Uani 1 1 d .
H11 H 1.0495 1.1816 0.1434 0.039 Uiso 1 1 calc R
C12 C 0.9292(12) 1.3859(11) 0.0523(5) 0.0352(18) Uani 1 1 d .
H12 H 0.8561 1.4036 0.0144 0.042 Uiso 1 1 calc R
C13 C 1.3147(12) 1.5153(12) 0.2051(6) 0.051(3) Uani 1 1 d .
H13A H 1.4079 1.5777 0.1772 0.061 Uiso 1 1 calc R
H13B H 1.3287 1.4256 0.2243 0.061 Uiso 1 1 calc R
C14 C 1.1912(14) 1.6179(12) 0.3072(6) 0.056(3) Uani 1 1 d .
H14 H 1.0818 1.5249 0.2775 0.067 Uiso 1 1 calc R
C15 C 1.2064(13) 1.7362(12) 0.3801(5) 0.041(2) Uani 1 1 d .
H15 H 1.1071 1.7269 0.3944 0.050 Uiso 1 1 calc R
C16 C 1.3710(14) 1.8650(12) 0.4291(5) 0.043(2) Uani 1 1 d .
C17 C 1.3896(15) 1.9887(15) 0.4980(4) 0.056(3) Uani 1 1 d .
C18 C 1.5130(12) 1.8755(13) 0.3979(6) 0.046(2) Uani 1 1 d .
H18 H 1.6248 1.9623 0.4285 0.055 Uiso 1 1 calc R
C19 C 1.4977(14) 1.7675(13) 0.3262(6) 0.045(2) Uani 1 1 d .
H19 H 1.5948 1.7792 0.3082 0.054 Uiso 1 1 calc R
C20 C 1.3305(11) 1.6400(10) 0.2821(4) 0.0324(18) Uani 1 1 d .
C21 C 0.4180(14) 1.1282(13) 0.0574(6) 0.038(2) Uani 1 1 d .
H21 H 0.4620 1.2055 0.0224 0.045 Uiso 1 1 calc R
C22 C 0.3863(12) 0.9403(11) 0.1184(6) 0.043(2) Uani 1 1 d .
H22 H 0.3945 0.8506 0.1355 0.052 Uiso 1 1 calc R
C23 C 0.1758(12) 0.9578(12) 0.2071(6) 0.041(2) Uani 1 1 d .
H23A H 0.1616 0.8540 0.2240 0.049 Uiso 1 1 calc R
H23B H 0.0620 0.9323 0.1785 0.049 Uiso 1 1 calc R
C24 C 0.2462(12) 1.0976(13) 0.2829(5) 0.0343(19) Uani 1 1 d .
C25 C 0.1281(13) 1.0891(14) 0.3323(6) 0.053(3) Uani 1 1 d .
H25 H 0.0124 0.9984 0.3141 0.064 Uiso 1 1 calc R
C26 C 0.1775(12) 1.2088(14) 0.4055(6) 0.048(2) Uani 1 1 d .
H26 H 0.0983 1.1960 0.4387 0.058 Uiso 1 1 calc R
C27 C 0.3550(14) 1.3572(13) 0.4317(6) 0.042(2) Uani 1 1 d .
C28 C 0.4111(13) 1.4851(10) 0.5104(5) 0.046(2) Uani 1 1 d .
C29 C 0.4753(14) 1.3662(13) 0.3853(6) 0.040(2) Uani 1 1 d .
H29 H 0.5919 1.4545 0.4039 0.048 Uiso 1 1 calc R
C30 C 0.4188(12) 1.2425(12) 0.3116(6) 0.043(2) Uani 1 1 d .
H30 H 0.4981 1.2541 0.2786 0.052 Uiso 1 1 calc R
C31 C 0.3680(14) 0.4966(11) -0.0278(6) 0.043(2) Uani 1 1 d .
H31 H 0.4426 0.4735 0.0056 0.051 Uiso 1 1 calc R
C32 C 0.2835(13) 0.6353(10) -0.0875(6) 0.041(2) Uani 1 1 d .
H32 H 0.2741 0.7221 -0.1075 0.050 Uiso 1 1 calc R
C33 C -0.0114(12) 0.3731(11) -0.1710(5) 0.0369(19) Uani 1 1 d .
H33A H -0.0967 0.2997 -0.1418 0.044 Uiso 1 1 calc R
H33B H -0.0419 0.4553 -0.1867 0.044 Uiso 1 1 calc R
C34 C -0.0210(11) 0.2636(10) -0.2497(5) 0.041(2) Uani 1 1 d .
C35 C -0.1839(14) 0.1303(14) -0.3019(6) 0.045(2) Uani 1 1 d .
H35 H -0.2829 0.1211 -0.2874 0.054 Uiso 1 1 calc R
C36 C -0.2086(16) 0.0112(15) -0.3735(6) 0.057(3) Uani 1 1 d .
H36 H -0.3185 -0.0764 -0.4057 0.068 Uiso 1 1 calc R
C37 C -0.0569(15) 0.0338(14) -0.3927(6) 0.046(3) Uani 1 1 d .
C38 C -0.0846(15) -0.0904(15) -0.4700(7) 0.062(3) Uani 1 1 d .
C39 C 0.1076(13) 0.1698(14) -0.3505(6) 0.058(3) Uani 1 1 d .
H39 H 0.2040 0.1875 -0.3713 0.069 Uiso 1 1 calc R
C40 C 0.1267(10) 0.2759(12) -0.2793(5) 0.0384(19) Uani 1 1 d .
H40 H 0.2385 0.3603 -0.2478 0.046 Uiso 1 1 calc R
O1W O 0.7834(11) 0.1691(8) 0.2720(4) 0.0586(19) Uani 1 1 d .
H9B H 0.8858 0.2246 0.3039 0.088 Uiso 1 1 d R
H9A H 0.7250 0.2108 0.2895 0.088 Uiso 1 1 d R
O2W O 0.5367(13) 0.7253(11) 0.7610(4) 0.074(3) Uani 1 1 d .
H10A H 0.5408 0.8134 0.7889 0.110 Uiso 1 1 d R
H10B H 0.4376 0.6352 0.7562 0.110 Uiso 1 1 d R

loop_
_atom_site_aniso_label
_atom_site_aniso_U_11
_atom_site_aniso_U_22
_atom_site_aniso_U_33
_atom_site_aniso_U_23
_atom_site_aniso_U_13
_atom_site_aniso_U_12
Cd1 0.02576(10) 0.02363(10) 0.03127(11) -0.00067(7) 0.00722(7) 0.01224(8)
O1 0.080(5) 0.042(3) 0.034(2) 0.006(2) 0.008(3) 0.044(3)
O2 0.074(5) 0.061(4) 0.045(3) 0.024(3) 0.017(3) 0.040(4)
O3 0.076(5) 0.108(6) 0.069(5) 0.043(4) 0.004(4) 0.048(5)
O4 0.084(5) 0.041(3) 0.055(2) 0.010(2) 0.016(3) 0.038(3)
O5 0.135(8) 0.102(7) 0.110(7) -0.057(5) 0.028(6) 0.051(6)
O6 0.178(10) 0.119(8) 0.048(4) -0.011(4) -0.003(5) 0.091(8)
O7 0.113(6) 0.059(3) 0.063(4) 0.030(3) 0.026(4) 0.059(4)
O8 0.084(5) 0.082(5) 0.173(8) 0.082(5) 0.048(5) 0.062(5)
N1 0.038(4) 0.022(3) 0.044(3) 0.008(3) 0.012(3) 0.016(3)
N2 0.056(5) 0.041(4) 0.045(4) 0.002(3) 0.023(3) 0.034(4)
N3 0.028(3) 0.037(4) 0.026(2) 0.002(2) 0.013(2) 0.018(3)
N4 0.087(8) 0.094(8) 0.028(3) -0.007(4) 0.002(4) 0.043(6)
N5 0.038(4) 0.042(4) 0.034(3) 0.004(3) 0.004(3) 0.028(3)
N6 0.042(5) 0.032(4) 0.056(5) 0.004(3) -0.008(4) 0.018(4)
N7 0.029(4) 0.019(3) 0.043(4) -0.005(3) 0.005(3) 0.003(3)
N8 0.092(8) 0.092(8) 0.088(7) 0.025(6) 0.028(6) 0.055(7)
N9 0.031(4) 0.031(3) 0.039(3) 0.005(3) 0.020(3) 0.020(3)
N10 0.057(5) 0.060(5) 0.059(4) 0.037(4) 0.026(4) 0.049(4)
N11 0.047(4) 0.031(3) 0.035(3) 0.009(2) 0.013(3) 0.026(3)
N12 0.076(7) 0.051(5) 0.071(6) -0.005(4) 0.020(5) 0.026(5)
N13 0.022(3) 0.011(2) 0.046(4) -0.005(2) 0.004(3) 0.001(2)
N14 0.049(5) 0.018(3) 0.033(3) 0.006(3) 0.005(3) 0.010(3)
N15 0.032(4) 0.031(4) 0.035(3) 0.005(3) 0.000(3) 0.020(3)
N16 0.109(9) 0.086(7) 0.036(4) -0.037(4) 0.007(4) 0.045(6)
N17 0.042(4) 0.078(5) 0.032(3) -0.002(3) 0.006(3) 0.038(4)
N18 0.030(3) 0.014(2) 0.053(4) 0.017(2) 0.014(3) 0.007(2)
C1 0.045(4) 0.034(4) 0.036(3) 0.006(3) 0.009(3) 0.029(3)
C2 0.035(4) 0.029(3) 0.030(3) 0.016(2) 0.022(3) 0.014(3)
C3 0.048(6) 0.037(4) 0.040(4) -0.005(3) 0.013(4) 0.022(4)
C4 0.047(5) 0.028(4) 0.034(4) 0.002(3) 0.011(3) 0.020(4)
C5 0.053(6) 0.064(6) 0.032(4) 0.002(4) 0.018(4) 0.039(5)
C6 0.041(6) 0.060(7) 0.053(6) 0.000(5) 0.001(5) 0.016(5)
C7 0.054(6) 0.044(5) 0.030(4) -0.007(4) -0.006(4) 0.026(5)
C8 0.061(6) 0.083(7) 0.085(7) 0.049(6) 0.026(5) 0.040(6)
C9 0.070(7) 0.064(5) 0.031(4) -0.005(4) 0.018(4) 0.037(5)
C10 0.046(6) 0.057(6) 0.038(4) 0.020(4) 0.026(4) 0.023(5)
C11 0.023(4) 0.034(4) 0.042(4) 0.009(3) 0.002(3) 0.019(3)
C12 0.028(3) 0.033(4) 0.028(3) -0.010(2) -0.005(2) 0.011(3)
C13 0.025(4) 0.043(5) 0.058(5) -0.025(4) -0.013(4) 0.012(4)
C14 0.051(6) 0.036(4) 0.053(5) -0.013(4) 0.000(4) 0.012(4)
C15 0.048(5) 0.050(4) 0.035(4) 0.001(3) 0.009(4) 0.034(4)
C16 0.048(5) 0.036(4) 0.025(3) 0.007(3) -0.005(3) 0.011(4)
C17 0.082(7) 0.069(6) 0.011(3) -0.004(3) 0.001(3) 0.040(6)
C18 0.026(4) 0.044(5) 0.043(4) 0.003(4) 0.006(3) 0.003(3)
C19 0.032(4) 0.037(4) 0.039(4) 0.000(3) 0.007(3) 0.001(3)
C20 0.040(5) 0.031(3) 0.016(2) -0.010(2) 0.001(2) 0.016(3)
C21 0.046(4) 0.045(4) 0.037(3) 0.018(3) 0.020(3) 0.029(4)
C22 0.044(4) 0.034(4) 0.063(5) 0.000(3) 0.010(4) 0.033(4)
C23 0.039(5) 0.041(5) 0.054(5) 0.022(4) 0.035(4) 0.021(4)
C24 0.032(4) 0.052(5) 0.037(4) 0.019(3) 0.020(3) 0.030(4)
C25 0.032(5) 0.055(6) 0.063(5) -0.013(4) 0.012(4) 0.022(4)
C26 0.034(4) 0.057(5) 0.059(5) 0.013(4) 0.027(4) 0.023(4)
C27 0.056(6) 0.047(5) 0.037(4) 0.015(4) 0.023(4) 0.032(5)
C28 0.058(5) 0.041(4) 0.028(3) -0.018(3) 0.006(3) 0.025(4)
C29 0.041(5) 0.042(5) 0.042(4) 0.010(4) 0.016(4) 0.023(4)
C30 0.027(4) 0.038(4) 0.059(5) 0.016(4) 0.017(4) 0.010(3)
C31 0.054(5) 0.024(4) 0.056(5) 0.017(3) 0.010(4) 0.023(4)
C32 0.042(5) 0.012(3) 0.057(5) -0.002(3) 0.009(4) 0.006(3)
C33 0.036(5) 0.032(4) 0.042(4) 0.009(3) 0.009(3) 0.017(4)
C34 0.025(4) 0.030(4) 0.065(5) 0.025(3) 0.005(3) 0.010(3)
C35 0.036(5) 0.055(5) 0.038(4) 0.005(4) 0.005(3) 0.022(4)
C36 0.057(6) 0.046(5) 0.034(4) -0.012(3) -0.008(4) 0.013(5)
C37 0.056(7) 0.055(6) 0.038(4) 0.006(4) 0.016(4) 0.036(5)
C38 0.053(6) 0.051(6) 0.077(7) 0.017(5) 0.016(5) 0.022(5)
C39 0.035(5) 0.071(6) 0.044(5) 0.019(4) 0.010(4) 0.009(4)
C40 0.017(3) 0.051(4) 0.045(4) 0.016(3) 0.009(3) 0.014(3)
O1W 0.083(4) 0.040(3) 0.065(4) 0.016(3) 0.011(3) 0.042(3)
O2W 0.115(6) 0.083(5) 0.024(2) -0.011(3) 0.005(3) 0.060(5)

loop_
_atom_type_symbol
_atom_type_description
_atom_type_scat_dispersion_real
_atom_type_scat_dispersion_imag
_atom_type_scat_source
C C 0.0033 0.0016 'International Tables Vol C Tables 4.2.6.8 and 6.1.1.4'
H H 0.0000 0.0000 'International Tables Vol C Tables 4.2.6.8 and 6.1.1.4'
N N 0.0061 0.0033 'International Tables Vol C Tables 4.2.6.8 and 6.1.1.4'
O O 0.0106 0.0060 'International Tables Vol C Tables 4.2.6.8 and 6.1.1.4'
Cd Cd -0.8075 1.2024 'International Tables Vol C Tables 4.2.6.8 and 6.1.1.4'

loop_
_geom_angle_atom_site_label_1
_geom_angle_atom_site_label_2
_geom_angle_atom_site_label_3
_geom_angle
N1 Cd1 O1 88.7(3)
N1 Cd1 N5 86.8(3)
O1 Cd1 N5 92.0(3)
N1 Cd1 N13 93.7(3)
O1 Cd1 N13 87.4(3)
N5 Cd1 N13 179.2(4)
N1 Cd1 N9 179.5(4)
O1 Cd1 N9 90.9(3)
N5 Cd1 N9 93.1(3)
N13 Cd1 N9 86.4(3)
N1 Cd1 O2 93.6(3)
O1 Cd1 O2 177.6(3)
N5 Cd1 O2 87.4(3)
N13 Cd1 O2 93.2(3)
N9 Cd1 O2 86.8(3)
Cd1 O1 H1B 113.4
Cd1 O1 H1C 113.6
H1B O1 H1C 110.6
Cd1 O2 H2A 108.7
Cd1 O2 H2C 109.3
H2A O2 H2C 109.5
C2 N1 C1 98.9(7)
C2 N1 Cd1 123.6(5)
C1 N1 Cd1 137.5(6)
C1 N2 N3 101.7(7)
C2 N3 N2 115.2(7)
C2 N3 C3 123.7(7)
N2 N3 C3 120.8(7)
C12 N5 C11 102.2(8)
C12 N5 Cd1 137.7(6)
C11 N5 Cd1 120.0(6)
N7 N6 C12 101.4(8)
C11 N7 N6 111.5(8)
C11 N7 C13 123.6(8)
N6 N7 C13 124.9(8)
C22 N9 C21 106.7(7)
C22 N9 Cd1 117.2(6)
C21 N9 Cd1 136.0(6)
C21 N10 N11 103.0(7)
N10 N11 C22 103.1(7)
N10 N11 C23 122.5(8)
C22 N11 C23 134.2(8)
C32 N13 C31 101.9(7)
C32 N13 Cd1 119.0(6)
C31 N13 Cd1 138.9(7)
C31 N14 N15 103.0(7)
C32 N15 N14 107.7(8)
C32 N15 C33 132.8(7)
N14 N15 C33 119.4(7)
O5 N17 O4 132.2(10)
O5 N17 O3 116.7(10)
O4 N17 O3 111.2(8)
O8 N18 O7 130.1(8)
O8 N18 O6 108.3(9)
O7 N18 O6 121.6(7)
N2 C1 N1 113.7(8)
N2 C1 H1A 123.1
N1 C1 H1A 123.1
N3 C2 N1 110.4(7)
N3 C2 H2 124.8
N1 C2 H2 124.8
N3 C3 C4 116.2(8)
N3 C3 H3A 108.2
C4 C3 H3A 108.2
N3 C3 H3B 108.2
C4 C3 H3B 108.2
H3A C3 H3B 107.4
C10 C4 C5 121.0(9)
C10 C4 C3 120.4(9)
C5 C4 C3 118.5(8)
C4 C5 C6 119.1(9)
C4 C5 H5 120.4
C6 C5 H5 120.4
C7 C6 C5 119.2(12)
C7 C6 H6 120.4
C5 C6 H6 120.4
C9 C7 C6 120.5(10)
C9 C7 C8 117.7(11)
C6 C7 C8 121.4(11)
N4 C8 C7 172.3(12)
C7 C9 C10 120.3(10)
C7 C9 H9 119.9
C10 C9 H9 119.9
C4 C10 C9 119.3(10)
C4 C10 H10 120.4
C9 C10 H10 120.4
N7 C11 N5 109.7(7)
N7 C11 H11 125.1
N5 C11 H11 125.2
N5 C12 N6 115.2(8)
N5 C12 H12 122.4
N6 C12 H12 122.4
N7 C13 C20 112.7(8)
N7 C13 H13A 109.0
C20 C13 H13A 109.1
N7 C13 H13B 109.0
C20 C13 H13B 109.1
H13A C13 H13B 107.8
C20 C14 C15 120.5(9)
C20 C14 H14 119.7
C15 C14 H14 119.7
C16 C15 C14 119.4(9)
C16 C15 H15 120.3
C14 C15 H15 120.3
C17 C16 C15 120.4(10)
C17 C16 C18 123.5(10)
C15 C16 C18 115.6(8)
N8 C17 C16 176.1(13)
C19 C18 C16 124.7(9)
C19 C18 H18 117.6
C16 C18 H18 117.6
C18 C19 C20 116.5(9)
C18 C19 H19 121.8
C20 C19 H19 121.8
C14 C20 C19 123.1(7)
C14 C20 C13 120.6(8)
C19 C20 C13 116.1(8)
N9 C21 N10 115.3(8)
N9 C21 H21 122.4
N10 C21 H21 122.4
N9 C22 N11 111.7(7)
N9 C22 H22 124.1
N11 C22 H22 124.1
N11 C23 C24 111.1(8)
N11 C23 H23A 109.4
C24 C23 H23A 109.4
N11 C23 H23B 109.4
C24 C23 H23B 109.4
H23A C23 H23B 108.0
C25 C24 C30 116.5(9)
C25 C24 C23 116.0(9)
C30 C24 C23 127.5(8)
C26 C25 C24 122.0(10)
C26 C25 H25 119.0
C24 C25 H25 119.0
C25 C26 C27 119.6(8)
C25 C26 H26 120.2
C27 C26 H26 120.2
C29 C27 C26 119.3(9)
C29 C27 C28 119.9(10)
C26 C27 C28 120.4(9)
N12 C28 C27 174.2(12)
C30 C29 C27 118.7(11)
C30 C29 H29 120.7
C27 C29 H29 120.7
C29 C30 C24 123.6(9)
C29 C30 H30 118.2
C24 C30 H30 118.2
N14 C31 N13 115.1(8)
N14 C31 H31 122.4
N13 C31 H31 122.4
N13 C32 N15 112.2(8)
N13 C32 H32 123.9
N15 C32 H32 123.9
C34 C33 N15 113.5(8)
C34 C33 H33A 108.9
N15 C33 H33A 108.9
C34 C33 H33B 108.9
N15 C33 H33B 108.9
H33A C33 H33B 107.7
C35 C34 C40 114.0(8)
C35 C34 C33 120.4(8)
C40 C34 C33 125.6(8)
C34 C35 C36 125.4(10)
C34 C35 H35 117.3
C36 C35 H35 117.3
C37 C36 C35 114.5(10)
C37 C36 H36 122.7
C35 C36 H36 122.8
C39 C37 C36 124.3(9)
C39 C37 C38 121.3(10)
C36 C37 C38 114.0(10)
N16 C38 C37 176.7(13)
C40 C39 C37 119.1(9)
C40 C39 H39 120.5
C37 C39 H39 120.5
C39 C40 C34 122.1(8)
C39 C40 H40 118.9
C34 C40 H40 118.9
H9B O1W H9A 109.5
H10A O2W H10B 109.5

loop_
_geom_bond_atom_site_label_1
_geom_bond_atom_site_label_2
_geom_bond_distance
Cd1 N1 2.276(8)
Cd1 O1 2.290(6)
Cd1 N5 2.304(8)
Cd1 N13 2.344(7)
Cd1 N9 2.360(7)
Cd1 O2 2.374(6)
O1 H1B 0.8500
O1 H1C 0.8500
O2 H2A 0.8500
O2 H2C 0.8500
O3 N17 1.263(11)
O4 N17 1.251(10)
O5 N17 1.200(11)
O6 N18 1.205(11)
O7 N18 1.204(11)
O8 N18 1.185(9)
N1 C2 1.383(10)
N1 C1 1.452(11)
N2 C1 1.325(12)
N2 N3 1.338(10)
N3 C2 1.271(11)
N3 C3 1.471(11)
N4 C8 1.163(16)
N5 C12 1.334(11)
N5 C11 1.387(10)
N6 N7 1.355(12)
N6 C12 1.383(12)
N7 C11 1.329(12)
N7 C13 1.455(12)
N8 C17 1.114(15)
N9 C22 1.236(12)
N9 C21 1.263(12)
N10 C21 1.310(12)
N10 N11 1.391(10)
N11 C22 1.390(11)
N11 C23 1.436(11)
N12 C28 1.126(12)
N13 C32 1.255(12)
N13 C31 1.381(9)
N14 C31 1.237(12)
N14 N15 1.370(11)
N15 C32 1.316(12)
N15 C33 1.472(12)
N16 C38 1.162(15)
C1 H1A 0.9300
C2 H2 0.9300
C3 C4 1.563(12)
C3 H3A 0.9700
C3 H3B 0.9700
C4 C10 1.357(13)
C4 C5 1.362(15)
C5 C6 1.390(15)
C5 H5 0.9300
C6 C7 1.392(16)
C6 H6 0.9300
C7 C9 1.323(16)
C7 C8 1.435(17)
C9 C10 1.403(14)
C9 H9 0.9300
C10 H10 0.9300
C11 H11 0.9300
C12 H12 0.9300
C13 C20 1.515(10)
C13 H13A 0.9700
C13 H13B 0.9700
C14 C20 1.314(13)
C14 C15 1.435(12)
C14 H14 0.9300
C15 C16 1.391(14)
C15 H15 0.9300
C16 C17 1.409(14)
C16 C18 1.417(16)
C18 C19 1.366(15)
C18 H18 0.9300
C19 C20 1.381(13)
C19 H19 0.9300
C21 H21 0.9300
C22 H22 0.9300
C23 C24 1.453(14)
C23 H23A 0.9700
C23 H23B 0.9700
C24 C25 1.407(12)
C24 C30 1.416(14)
C25 C26 1.354(14)
C25 H25 0.9300
C26 C27 1.453(15)
C26 H26 0.9300
C27 C29 1.389(13)
C27 C28 1.448(12)
C29 C30 1.368(14)
C29 H29 0.9300
C30 H30 0.9300
C31 H31 0.9300
C32 H32 0.9300
C33 C34 1.480(12)
C33 H33A 0.9700
C33 H33B 0.9700
C34 C35 1.410(13)
C34 C40 1.448(11)
C35 C36 1.392(15)
C35 H35 0.9300
C36 C37 1.378(17)
C36 H36 0.9300
C37 C39 1.378(16)
C37 C38 1.478(15)
C39 C40 1.338(14)
C39 H39 0.9300
C40 H40 0.9300
O1W H9B 0.8500
O1W H9A 0.8501
O2W H10A 0.8500
O2W H10B 0.8500
